data_1562604
loop_
_publ_author_name
'Liu, Guang-Zhen'
'Li, Xiao-Dong'
'Xin, Ling-Yun'
'Li, Xiao-Ling'
'Wang, Li-Ya'

_publ_section_title
;
 Diverse assemblies of the (4,4) grid layers exemplified in Zn(II)/Co(II)
 coordination polymers with dual linear ligands
;
_journal_name_full 'Journal of Solid State Chemistry'
_journal_page_first 106
_journal_page_last 113
_journal_paper_doi 10.1016/j.jssc.2013.03.053
_journal_volume 203
_journal_year 2013
_chemical_formula_sum 'C22 H22 N2 O5 Zn'
_chemical_formula_weight 459.79
_space_group_IT_number 2
_space_group_name_Hall '-P 1'
_space_group_name_H-M_alt 'P -1'
_symmetry_cell_setting triclinic
_symmetry_space_group_name_H-M 'P -1'
_atom_sites_solution_hydrogens geom
_atom_sites_solution_primary direct
_atom_sites_solution_secondary difmap
_audit_creation_method SHELXL-97
_cell_angle_alpha 89.618(8)
_cell_angle_beta 88.362(8)
_cell_angle_gamma 70.727(7)
_cell_formula_units_Z 2
_cell_length_a 8.132(5)
_cell_length_b 11.001(7)
_cell_length_c 12.752(8)
_cell_measurement_reflns_used 2710
_cell_measurement_temperature 296(2)
_cell_measurement_theta_max 24.74
_cell_measurement_theta_min 2.53
_cell_volume 1076.4(12)
_computing_cell_refinement 'Bruker SMART'
_computing_data_collection 'Bruker SMART'
_computing_data_reduction 'Bruker SAINT'
_computing_molecular_graphics 'Bruker SHELXTL'
_computing_publication_material 'Bruker SHELXTL'
_computing_structure_refinement 'SHELXL-97 (Sheldrick, 1997)'
_computing_structure_solution 'SHELXS-97 (Sheldrick, 1990)'
_diffrn_ambient_temperature 296(2)
_diffrn_measured_fraction_theta_full 0.993
_diffrn_measured_fraction_theta_max 0.993
_diffrn_measurement_device_type 'CCD area detector'
_diffrn_measurement_method 'phi and omega scans'
_diffrn_radiation_monochromator graphite
_diffrn_radiation_source 'fine-focus sealed tube'
_diffrn_radiation_type MoK\a
_diffrn_radiation_wavelength 0.71073
_diffrn_reflns_av_R_equivalents 0.0207
_diffrn_reflns_av_sigmaI/netI 0.0331
_diffrn_reflns_limit_h_max 9
_diffrn_reflns_limit_h_min -9
_diffrn_reflns_limit_k_max 13
_diffrn_reflns_limit_k_min -13
_diffrn_reflns_limit_l_max 15
_diffrn_reflns_limit_l_min -15
_diffrn_reflns_number 8052
_diffrn_reflns_theta_full 25.49
_diffrn_reflns_theta_max 25.49
_diffrn_reflns_theta_min 2.53
_diffrn_standards_decay_% 0
_diffrn_standards_interval_count 0
_diffrn_standards_interval_time 0
_diffrn_standards_number 0
_exptl_absorpt_coefficient_mu 1.176
_exptl_absorpt_correction_T_max 0.7193
_exptl_absorpt_correction_T_min 0.6380
_exptl_absorpt_correction_type multi-scan
_exptl_absorpt_process_details sadabs
_exptl_crystal_colour colourless
_exptl_crystal_density_diffrn 1.419
_exptl_crystal_density_method 'not measured'
_exptl_crystal_description block
_exptl_crystal_F_000 476
_exptl_crystal_size_max 0.42
_exptl_crystal_size_mid 0.38
_exptl_crystal_size_min 0.30
_refine_diff_density_max 0.312
_refine_diff_density_min -0.216
_refine_diff_density_rms 0.043
_refine_ls_extinction_method none
_refine_ls_goodness_of_fit_ref 1.031
_refine_ls_hydrogen_treatment constr
_refine_ls_matrix_type full
_refine_ls_number_parameters 271
_refine_ls_number_reflns 3980
_refine_ls_number_restraints 0
_refine_ls_restrained_S_all 1.031
_refine_ls_R_factor_all 0.0456
_refine_ls_R_factor_gt 0.0332
_refine_ls_shift/su_max 0.001
_refine_ls_shift/su_mean 0.000
_refine_ls_structure_factor_coef Fsqd
_refine_ls_weighting_details 'calc w=1/[\s^2^(Fo^2^)+(0.0395P)^2^+0.1797P] where P=(Fo^2^+2Fc^2^)/3'
_refine_ls_weighting_scheme calc
_refine_ls_wR_factor_gt 0.0777
_refine_ls_wR_factor_ref 0.0833
_reflns_number_gt 3227
_reflns_number_total 3980
_reflns_threshold_expression >2sigma(I)
_cod_data_source_file JSSC-2013-203-106.cif
_cod_data_source_block 1
_cod_depositor_comments
;
The following automatic conversions were performed:

data item '_symmetry_cell_setting' value 'Triclinic' was changed to
'triclinic' in accordance with the built-in table derived from the
CIF Core dictionary named 'cif_core.dic' version 2.4.5 last updated
on 2014-11-21.

Automatic conversion script
Id: cif_fix_values 8369 2020-08-20 11:38:08Z andrius 
;
_cod_original_sg_symbol_H-M P-1
_cod_database_code 1562604

loop_
_symmetry_equiv_pos_as_xyz
'x, y, z'
'-x, -y, -z'

loop_
_atom_site_label
_atom_site_type_symbol
_atom_site_fract_x
_atom_site_fract_y
_atom_site_fract_z
_atom_site_U_iso_or_equiv
_atom_site_adp_type
_atom_site_occupancy
_atom_site_symmetry_multiplicity
_atom_site_calc_flag
_atom_site_refinement_flags
_atom_site_disorder_assembly
_atom_site_disorder_group
Zn1 Zn -0.00352(4) 0.86606(2) 0.31757(2) 0.04734(12) Uani 1 1 d . . .
O1 O 0.2449(2) 0.82357(15) 0.32551(14) 0.0597(5) Uani 1 1 d . . .
O2 O 0.2496(2) 0.62216(17) 0.32256(16) 0.0635(5) Uani 1 1 d . . .
O3 O 0.9481(3) 0.08622(17) 0.16197(15) 0.0694(5) Uani 1 1 d . . .
O4 O 0.8911(2) 0.05181(15) 0.32851(14) 0.0579(5) Uani 1 1 d . . .
O5W O 0.2202(3) 0.8935(3) 0.04047(19) 0.1052(8) Uani 1 1 d . . .
H2W H 0.1502 0.9434 0.0847 0.158 Uiso 1 1 d R . .
H1W H 0.1841 0.8916 -0.0212 0.158 Uiso 1 1 d R . .
C1 C 0.3234(3) 0.7021(2) 0.32498(19) 0.0481(6) Uani 1 1 d . . .
C2 C 0.5185(3) 0.6658(2) 0.3309(3) 0.0741(9) Uani 1 1 d . . .
H2A H 0.5463 0.6876 0.4002 0.089 Uiso 1 1 calc R . .
H2B H 0.5580 0.7175 0.2807 0.089 Uiso 1 1 calc R . .
C3 C 0.6192(3) 0.5255(2) 0.3098(2) 0.0555(7) Uani 1 1 d . . .
C4 C 0.6604(3) 0.4802(2) 0.2085(2) 0.0642(8) Uani 1 1 d . . .
H4 H 0.6268 0.5371 0.1527 0.077 Uiso 1 1 calc R . .
C5 C 0.7505(3) 0.3520(2) 0.1884(2) 0.0553(7) Uani 1 1 d . . .
H5 H 0.7790 0.3236 0.1196 0.066 Uiso 1 1 calc R . .
C6 C 0.7987(3) 0.2656(2) 0.27019(18) 0.0414(5) Uani 1 1 d . . .
C7 C 0.7576(3) 0.3112(2) 0.3714(2) 0.0493(6) Uani 1 1 d . . .
H7 H 0.7890 0.2542 0.4273 0.059 Uiso 1 1 calc R . .
C8 C 0.6711(3) 0.4397(2) 0.3911(2) 0.0560(7) Uani 1 1 d . . .
H8 H 0.6474 0.4687 0.4600 0.067 Uiso 1 1 calc R . .
C9 C 0.8873(3) 0.1247(2) 0.2500(2) 0.0466(6) Uani 1 1 d . . .
C10 C -0.1159(3) 0.7018(2) 0.4721(2) 0.0534(6) Uani 1 1 d . . .
H10 H -0.0563 0.6360 0.4258 0.064 Uiso 1 1 calc R . .
C11 C -0.1921(3) 0.6706(2) 0.5602(2) 0.0551(6) Uani 1 1 d . . .
H11 H -0.1837 0.5854 0.5726 0.066 Uiso 1 1 calc R . .
C12 C -0.2810(3) 0.7645(3) 0.6306(2) 0.0533(6) Uani 1 1 d . . .
C13 C -0.2858(4) 0.8891(3) 0.6073(2) 0.0672(8) Uani 1 1 d . . .
H13 H -0.3429 0.9562 0.6530 0.081 Uiso 1 1 calc R . .
C14 C -0.2070(4) 0.9131(2) 0.5175(2) 0.0597(7) Uani 1 1 d . . .
H14 H -0.2126 0.9975 0.5035 0.072 Uiso 1 1 calc R . .
C15 C -0.3644(4) 0.7349(3) 0.7291(2) 0.0659(8) Uani 1 1 d . . .
H15A H -0.4850 0.7906 0.7336 0.079 Uiso 1 1 calc R . .
H15B H -0.3636 0.6466 0.7261 0.079 Uiso 1 1 calc R . .
C16 C -0.2739(4) 0.7526(3) 0.8251(2) 0.0726(9) Uani 1 1 d . . .
H16A H -0.2808 0.8421 0.8300 0.087 Uiso 1 1 calc R . .
H16B H -0.1517 0.7009 0.8183 0.087 Uiso 1 1 calc R . .
C17 C -0.3504(4) 0.7151(3) 0.9259(2) 0.0775(9) Uani 1 1 d . . .
H17A H -0.4749 0.7606 0.9297 0.093 Uiso 1 1 calc R . .
H17B H -0.3328 0.6235 0.9245 0.093 Uiso 1 1 calc R . .
C18 C -0.2683(4) 0.7463(3) 1.02174(19) 0.0586(7) Uani 1 1 d . . .
C19 C -0.3576(4) 0.8434(3) 1.0890(2) 0.0669(8) Uani 1 1 d . . .
H19 H -0.4737 0.8905 1.0777 0.080 Uiso 1 1 calc R . .
C20 C -0.2752(4) 0.8709(3) 1.1727(2) 0.0626(7) Uani 1 1 d . . .
H20 H -0.3381 0.9382 1.2168 0.075 Uiso 1 1 calc R . .
C21 C -0.0234(4) 0.7128(3) 1.1304(2) 0.0673(8) Uani 1 1 d . . .
H21 H 0.0920 0.6662 1.1442 0.081 Uiso 1 1 calc R . .
C22 C -0.0975(4) 0.6812(3) 1.0435(2) 0.0752(9) Uani 1 1 d . . .
H22 H -0.0313 0.6153 0.9992 0.090 Uiso 1 1 calc R . .
N1 N -0.1222(2) 0.82147(18) 0.44875(14) 0.0461(5) Uani 1 1 d . . .
N2 N -0.1106(3) 0.80714(18) 1.19517(15) 0.0480(5) Uani 1 1 d . . .

loop_
_atom_site_aniso_label
_atom_site_aniso_U_11
_atom_site_aniso_U_22
_atom_site_aniso_U_33
_atom_site_aniso_U_23
_atom_site_aniso_U_13
_atom_site_aniso_U_12
Zn1 0.05031(19) 0.03655(16) 0.04865(18) -0.00154(12) -0.00713(13) -0.00504(12)
O1 0.0521(11) 0.0354(9) 0.0815(13) -0.0008(8) -0.0068(9) -0.0003(8)
O2 0.0449(10) 0.0487(10) 0.0956(14) -0.0001(10) -0.0072(10) -0.0132(9)
O3 0.0795(14) 0.0550(11) 0.0631(12) -0.0124(9) 0.0171(10) -0.0093(10)
O4 0.0697(12) 0.0370(9) 0.0563(11) 0.0023(8) -0.0057(9) -0.0028(8)
O5W 0.0723(15) 0.132(2) 0.0914(17) -0.0169(15) 0.0073(13) -0.0074(14)
C1 0.0462(14) 0.0393(13) 0.0533(15) 0.0014(11) -0.0056(11) -0.0064(12)
C2 0.0449(16) 0.0364(14) 0.137(3) -0.0009(16) -0.0073(17) -0.0073(12)
C3 0.0340(13) 0.0364(13) 0.096(2) 0.0005(14) -0.0027(13) -0.0116(11)
C4 0.0547(17) 0.0440(15) 0.088(2) 0.0256(14) 0.0029(15) -0.0094(13)
C5 0.0521(15) 0.0482(15) 0.0607(16) 0.0087(12) 0.0100(13) -0.0111(12)
C6 0.0308(12) 0.0368(12) 0.0551(14) 0.0017(10) -0.0017(10) -0.0091(10)
C7 0.0480(14) 0.0379(13) 0.0570(15) -0.0025(11) -0.0140(12) -0.0063(11)
C8 0.0489(15) 0.0432(14) 0.0713(18) -0.0104(13) -0.0080(13) -0.0084(12)
C9 0.0354(13) 0.0419(13) 0.0597(16) -0.0048(12) -0.0041(11) -0.0085(10)
C10 0.0571(16) 0.0400(14) 0.0587(16) -0.0053(12) -0.0053(13) -0.0095(12)
C11 0.0590(16) 0.0479(15) 0.0609(17) 0.0001(13) -0.0065(13) -0.0205(13)
C12 0.0517(15) 0.0655(17) 0.0486(14) 0.0021(12) -0.0106(12) -0.0267(13)
C13 0.079(2) 0.0577(17) 0.0621(18) -0.0130(14) 0.0151(15) -0.0201(15)
C14 0.0747(19) 0.0432(14) 0.0590(16) -0.0035(12) 0.0049(14) -0.0170(13)
C15 0.0683(19) 0.086(2) 0.0554(16) -0.0048(15) -0.0004(14) -0.0418(17)
C16 0.071(2) 0.109(3) 0.0538(17) -0.0058(16) -0.0008(14) -0.0509(19)
C17 0.081(2) 0.122(3) 0.0514(17) -0.0060(17) -0.0022(15) -0.063(2)
C18 0.0651(18) 0.0814(19) 0.0421(14) 0.0027(13) -0.0022(13) -0.0413(16)
C19 0.0553(17) 0.083(2) 0.0575(17) 0.0005(15) -0.0095(14) -0.0164(15)
C20 0.0555(17) 0.0644(18) 0.0602(17) -0.0079(14) -0.0055(13) -0.0088(14)
C21 0.0616(18) 0.0654(18) 0.0653(18) -0.0152(14) -0.0123(14) -0.0070(14)
C22 0.078(2) 0.080(2) 0.0644(19) -0.0249(16) -0.0010(16) -0.0217(17)
N1 0.0493(12) 0.0398(11) 0.0447(11) -0.0042(9) -0.0068(9) -0.0081(9)
N2 0.0520(12) 0.0432(11) 0.0462(11) -0.0001(9) -0.0039(9) -0.0119(10)

loop_
_atom_type_symbol
_atom_type_description
_atom_type_scat_dispersion_real
_atom_type_scat_dispersion_imag
_atom_type_scat_source
C C 0.0033 0.0016 'International Tables Vol C Tables 4.2.6.8 and 6.1.1.4'
H H 0.0000 0.0000 'International Tables Vol C Tables 4.2.6.8 and 6.1.1.4'
N N 0.0061 0.0033 'International Tables Vol C Tables 4.2.6.8 and 6.1.1.4'
O O 0.0106 0.0060 'International Tables Vol C Tables 4.2.6.8 and 6.1.1.4'
Zn Zn 0.2839 1.4301 'International Tables Vol C Tables 4.2.6.8 and 6.1.1.4'

loop_
_geom_angle_atom_site_label_1
_geom_angle_atom_site_label_2
_geom_angle_atom_site_label_3
_geom_angle
_geom_angle_site_symmetry_1
_geom_angle_site_symmetry_3
O1 Zn1 O4 108.28(8) . 1_465
O1 Zn1 N2 121.01(8) . 1_554
O4 Zn1 N2 107.62(8) 1_465 1_554
O1 Zn1 N1 114.67(8) . .
O4 Zn1 N1 96.89(8) 1_465 .
N2 Zn1 N1 105.53(9) 1_554 .
C1 O1 Zn1 112.14(16) . .
C9 O4 Zn1 121.43(16) . 1_645
H2W O5W H1W 117.4 . .
O2 C1 O1 124.1(2) . .
O2 C1 C2 122.5(2) . .
O1 C1 C2 113.4(2) . .
C1 C2 C3 115.2(2) . .
C1 C2 H2A 108.5 . .
C3 C2 H2A 108.5 . .
C1 C2 H2B 108.5 . .
C3 C2 H2B 108.5 . .
H2A C2 H2B 107.5 . .
C8 C3 C4 118.4(2) . .
C8 C3 C2 120.8(3) . .
C4 C3 C2 120.8(3) . .
C5 C4 C3 121.2(2) . .
C5 C4 H4 119.4 . .
C3 C4 H4 119.4 . .
C4 C5 C6 120.2(3) . .
C4 C5 H5 119.9 . .
C6 C5 H5 119.9 . .
C7 C6 C5 118.4(2) . .
C7 C6 C9 120.4(2) . .
C5 C6 C9 121.1(2) . .
C8 C7 C6 121.1(2) . .
C8 C7 H7 119.4 . .
C6 C7 H7 119.4 . .
C7 C8 C3 120.6(3) . .
C7 C8 H8 119.7 . .
C3 C8 H8 119.7 . .
O3 C9 O4 124.4(2) . .
O3 C9 C6 120.4(2) . .
O4 C9 C6 115.2(2) . .
N1 C10 C11 123.5(2) . .
N1 C10 H10 118.3 . .
C11 C10 H10 118.3 . .
C10 C11 C12 120.2(2) . .
C10 C11 H11 119.9 . .
C12 C11 H11 119.9 . .
C11 C12 C13 116.5(2) . .
C11 C12 C15 122.2(2) . .
C13 C12 C15 121.3(2) . .
C14 C13 C12 120.1(2) . .
C14 C13 H13 120.0 . .
C12 C13 H13 120.0 . .
N1 C14 C13 123.1(2) . .
N1 C14 H14 118.4 . .
C13 C14 H14 118.4 . .
C16 C15 C12 112.5(2) . .
C16 C15 H15A 109.1 . .
C12 C15 H15A 109.1 . .
C16 C15 H15B 109.1 . .
C12 C15 H15B 109.1 . .
H15A C15 H15B 107.8 . .
C15 C16 C17 113.3(2) . .
C15 C16 H16A 108.9 . .
C17 C16 H16A 108.9 . .
C15 C16 H16B 108.9 . .
C17 C16 H16B 108.9 . .
H16A C16 H16B 107.7 . .
C18 C17 C16 111.9(2) . .
C18 C17 H17A 109.2 . .
C16 C17 H17A 109.2 . .
C18 C17 H17B 109.2 . .
C16 C17 H17B 109.2 . .
H17A C17 H17B 107.9 . .
C19 C18 C22 116.9(3) . .
C19 C18 C17 121.8(3) . .
C22 C18 C17 121.3(3) . .
C20 C19 C18 119.6(3) . .
C20 C19 H19 120.2 . .
C18 C19 H19 120.2 . .
N2 C20 C19 123.9(3) . .
N2 C20 H20 118.0 . .
C19 C20 H20 118.0 . .
N2 C21 C22 122.3(3) . .
N2 C21 H21 118.8 . .
C22 C21 H21 118.8 . .
C18 C22 C21 120.5(3) . .
C18 C22 H22 119.8 . .
C21 C22 H22 119.8 . .
C10 N1 C14 116.6(2) . .
C10 N1 Zn1 122.98(16) . .
C14 N1 Zn1 120.38(17) . .
C21 N2 C20 116.8(2) . .
C21 N2 Zn1 123.96(18) . 1_556
C20 N2 Zn1 119.06(17) . 1_556

loop_
_geom_bond_atom_site_label_1
_geom_bond_atom_site_label_2
_geom_bond_distance
_geom_bond_site_symmetry_2
Zn1 O1 1.923(2) .
Zn1 O4 1.942(2) 1_465
Zn1 N2 2.020(2) 1_554
Zn1 N1 2.045(2) .
O1 C1 1.276(3) .
O2 C1 1.219(3) .
O3 C9 1.233(3) .
O4 C9 1.274(3) .
O4 Zn1 1.942(2) 1_645
O5W H2W 0.8500 .
O5W H1W 0.8500 .
C1 C2 1.507(4) .
C2 C3 1.511(3) .
C2 H2A 0.9700 .
C2 H2B 0.9700 .
C3 C8 1.377(4) .
C3 C4 1.380(4) .
C4 C5 1.380(4) .
C4 H4 0.9300 .
C5 C6 1.381(3) .
C5 H5 0.9300 .
C6 C7 1.380(3) .
C6 C9 1.498(3) .
C7 C8 1.376(3) .
C7 H7 0.9300 .
C8 H8 0.9300 .
C10 N1 1.332(3) .
C10 C11 1.364(4) .
C10 H10 0.9300 .
C11 C12 1.369(3) .
C11 H11 0.9300 .
C12 C13 1.388(4) .
C12 C15 1.496(4) .
C13 C14 1.363(4) .
C13 H13 0.9300 .
C14 N1 1.334(3) .
C14 H14 0.9300 .
C15 C16 1.493(4) .
C15 H15A 0.9700 .
C15 H15B 0.9700 .
C16 C17 1.525(4) .
C16 H16A 0.9700 .
C16 H16B 0.9700 .
C17 C18 1.504(4) .
C17 H17A 0.9700 .
C17 H17B 0.9700 .
C18 C19 1.367(4) .
C18 C22 1.372(4) .
C19 C20 1.363(4) .
C19 H19 0.9300 .
C20 N2 1.329(3) .
C20 H20 0.9300 .
C21 N2 1.324(3) .
C21 C22 1.376(4) .
C21 H21 0.9300 .
C22 H22 0.9300 .
N2 Zn1 2.020(2) 1_556

loop_
_geom_hbond_atom_site_label_D
_geom_hbond_atom_site_label_H
_geom_hbond_atom_site_label_A
_geom_hbond_distance_DH
_geom_hbond_distance_HA
_geom_hbond_distance_DA
_geom_hbond_angle_DHA
_geom_hbond_site_symmetry_A
O5W H2W O3 0.85 2.09 2.923(3) 166.5 1_465
O5W H1W O3 0.85 2.09 2.929(4) 169.0 2_665

loop_
_geom_torsion_atom_site_label_1
_geom_torsion_atom_site_label_2
_geom_torsion_atom_site_label_3
_geom_torsion_atom_site_label_4
_geom_torsion
_geom_torsion_site_symmetry_1
_geom_torsion_site_symmetry_2
_geom_torsion_site_symmetry_3
_geom_torsion_site_symmetry_4
O4 Zn1 O1 C1 176.21(16) 1_465 . . .
N2 Zn1 O1 C1 -59.00(19) 1_554 . . .
N1 Zn1 O1 C1 69.31(18) . . . .
Zn1 O1 C1 O2 -1.8(3) . . . .
Zn1 O1 C1 C2 179.87(19) . . . .
O2 C1 C2 C3 12.8(4) . . . .
O1 C1 C2 C3 -168.8(2) . . . .
C1 C2 C3 C8 -96.0(3) . . . .
C1 C2 C3 C4 83.6(3) . . . .
C8 C3 C4 C5 0.4(4) . . . .
C2 C3 C4 C5 -179.2(2) . . . .
C3 C4 C5 C6 1.2(4) . . . .
C4 C5 C6 C7 -1.3(4) . . . .
C4 C5 C6 C9 176.4(2) . . . .
C5 C6 C7 C8 -0.1(4) . . . .
C9 C6 C7 C8 -177.8(2) . . . .
C6 C7 C8 C3 1.7(4) . . . .
C4 C3 C8 C7 -1.8(4) . . . .
C2 C3 C8 C7 177.8(2) . . . .
Zn1 O4 C9 O3 -0.1(3) 1_645 . . .
Zn1 O4 C9 C6 178.91(14) 1_645 . . .
C7 C6 C9 O3 -168.7(2) . . . .
C5 C6 C9 O3 13.7(3) . . . .
C7 C6 C9 O4 12.3(3) . . . .
C5 C6 C9 O4 -165.4(2) . . . .
N1 C10 C11 C12 -0.1(4) . . . .
C10 C11 C12 C13 -0.8(4) . . . .
C10 C11 C12 C15 -179.1(2) . . . .
C11 C12 C13 C14 1.0(4) . . . .
C15 C12 C13 C14 179.3(3) . . . .
C12 C13 C14 N1 -0.4(5) . . . .
C11 C12 C15 C16 110.4(3) . . . .
C13 C12 C15 C16 -67.7(4) . . . .
C12 C15 C16 C17 -176.6(3) . . . .
C15 C16 C17 C18 -174.4(3) . . . .
C16 C17 C18 C19 109.5(3) . . . .
C16 C17 C18 C22 -68.0(4) . . . .
C22 C18 C19 C20 0.0(4) . . . .
C17 C18 C19 C20 -177.6(3) . . . .
C18 C19 C20 N2 -0.9(5) . . . .
C19 C18 C22 C21 1.0(4) . . . .
C17 C18 C22 C21 178.7(3) . . . .
N2 C21 C22 C18 -1.2(5) . . . .
C11 C10 N1 C14 0.7(4) . . . .
C11 C10 N1 Zn1 178.86(19) . . . .
C13 C14 N1 C10 -0.5(4) . . . .
C13 C14 N1 Zn1 -178.7(2) . . . .
O1 Zn1 N1 C10 -76.3(2) . . . .
O4 Zn1 N1 C10 169.90(19) 1_465 . . .
N2 Zn1 N1 C10 59.4(2) 1_554 . . .
O1 Zn1 N1 C14 101.7(2) . . . .
O4 Zn1 N1 C14 -12.0(2) 1_465 . . .
N2 Zn1 N1 C14 -122.5(2) 1_554 . . .
C22 C21 N2 C20 0.2(4) . . . .
C22 C21 N2 Zn1 -175.3(2) . . . 1_556
C19 C20 N2 C21 0.8(4) . . . .
C19 C20 N2 Zn1 176.6(2) . . . 1_556
